data_1521640
loop_
_publ_author_name
'Mujica, C.'
'Gutierrez, D.'
'Llanos, J.'
'Cardoso, R.'

_publ_section_title
;
 Synthesis and crystal structure of Eu2 Re O5, a complex oxide with Re -
 Re pairs in a tetragonal antiprismatic coordination
;
_journal_name_full 'Journal of Alloys Compd.'
_journal_page_first 127
_journal_page_last 130
_journal_volume 307
_journal_year 2000
_chemical_formula_sum 'Eu2 O5 Re'
_chemical_name_systematic 'Eu2 Re O5'
_space_group_IT_number 85
_symmetry_space_group_name_Hall '-P 4a'
_symmetry_space_group_name_H-M 'P 4/n :2'
_cell_angle_alpha 90
_cell_angle_beta 90
_cell_angle_gamma 90
_cell_formula_units_Z 4
_cell_length_a 8.653
_cell_length_b 8.653
_cell_length_c 5.739
_cell_volume 429.704
_citation_journal_id_ASTM JALCEU
_cod_data_source_file Mujica_JALCEU_2000_1381.cif
_cod_data_source_block Eu2O5Re1
_cod_original_cell_volume 429.7042
_cod_original_formula_sum 'Eu2 O5 Re1'
_cod_database_code 1521640

loop_
_symmetry_equiv_pos_as_xyz
x,y,z
-y+1/2,x,z
-x+1/2,-y+1/2,z
y,-x+1/2,z
-x,-y,-z
y-1/2,-x,-z
x-1/2,y-1/2,-z
-y,x-1/2,-z

loop_
_atom_site_label
_atom_site_type_symbol
_atom_site_fract_x
_atom_site_fract_y
_atom_site_fract_z
_atom_site_occupancy
_atom_site_U_iso_or_equiv
O3 O-2 0.25 0.75 0 1 0.0
Re2 Re+4 0.25 0.25 0.04265 1 0.0
Re1 Re+4 0.25 0.25 0.64958 1 0.0
O2 O-2 0.1591 0.0509 0.1016 1 0.0
O1 O-2 0.3426 0.0505 0.6 1 0.0
O4 O-2 0.25 0.75 0.5 1 0.0
Eu1 Eu+3 0.90033 0.10835 0.25031 1 0.0
